data_7115861
loop_
_publ_author_name
'Tomoyuki Mochid'
'Yusuke Funasako'
'Kazuyuki Takahashi'
'Makoto Inokuchi'
'Takahiro Sakurai'
'Shohei Ikeda'
'Hitoshi Ohta'
'Hatsumi Mori'
'Mikio Uruichi'

_publ_section_title
;
 A biferrocenium salt containing paramagnetic tetracyanoquinodimethane
 hexamers: charge disproportionation via donor-acceptor interactions
;
_journal_name_full Chem.Commun.
_journal_page_first 13370
_journal_paper_doi 10.1039/C4cc06888B
_journal_volume 50
_journal_year 2014
_chemical_formula_moiety '2(C30 H38 Fe2), 7(C12 H3 Cl N4)'
_chemical_formula_sum 'C144 H97 Cl7 Fe4 N28'
_chemical_formula_weight 2691.05
_chemical_name_systematic
; 
 ? 
;
_space_group_IT_number 2
_symmetry_cell_setting triclinic
_symmetry_space_group_name_Hall '-P 1'
_symmetry_space_group_name_H-M 'P -1'
_atom_sites_solution_hydrogens geom
_atom_sites_solution_primary direct
_atom_sites_solution_secondary difmap
_audit_creation_method SHELXL-97
_cell_angle_alpha 86.044(6)
_cell_angle_beta 79.030(6)
_cell_angle_gamma 71.980(7)
_cell_formula_units_Z 1
_cell_length_a 10.484(5)
_cell_length_b 16.267(7)
_cell_length_c 19.578(9)
_cell_measurement_reflns_used 3526
_cell_measurement_temperature 90
_cell_measurement_theta_max 27.47
_cell_measurement_theta_min 2.48
_cell_volume 3117(2)
_computing_cell_refinement 'APEX2 (Bruker AXS, 2006)'
_computing_data_collection 'APEX2 (Bruker AXS, 2006)'
_computing_data_reduction 'SAINT (Bruker AXS, 2004)'
_computing_molecular_graphics 'XSHEL (Bruker AXS,2002)'
_computing_publication_material 'XCIF (Bruker AXS, 2001)'
_computing_structure_refinement 'SHELXL-97 (Sheldrick, 1997)'
_computing_structure_solution 'SHELXS-97 (Sheldrick, 1997)'
_diffrn_ambient_temperature 90
_diffrn_detector_area_resol_mean 8.333
_diffrn_measured_fraction_theta_full 0.982
_diffrn_measured_fraction_theta_max 0.982
_diffrn_measurement_device_type 'Bruker APEXII CCD area detector'
_diffrn_measurement_method 'phi and omega scans'
_diffrn_radiation_monochromator 'Bruker Helios multilayer confocal mirror'
_diffrn_radiation_source 'Bruker TXS fine-focus rotating anode'
_diffrn_radiation_type MoK\a
_diffrn_radiation_wavelength 0.71073
_diffrn_reflns_av_R_equivalents 0.0384
_diffrn_reflns_av_sigmaI/netI 0.0947
_diffrn_reflns_limit_h_max 5
_diffrn_reflns_limit_h_min -12
_diffrn_reflns_limit_k_max 18
_diffrn_reflns_limit_k_min -19
_diffrn_reflns_limit_l_max 23
_diffrn_reflns_limit_l_min -23
_diffrn_reflns_number 15027
_diffrn_reflns_theta_full 25.03
_diffrn_reflns_theta_max 25.03
_diffrn_reflns_theta_min 1.06
_exptl_absorpt_coefficient_mu 0.673
_exptl_absorpt_correction_T_max 0.9933
_exptl_absorpt_correction_T_min 0.8908
_exptl_absorpt_correction_type empirical
_exptl_absorpt_process_details
;
SADABS Sheldrick 1996
;
_exptl_crystal_colour black
_exptl_crystal_density_diffrn 1.434
_exptl_crystal_density_method 'not measured'
_exptl_crystal_description plate
_exptl_crystal_F_000 1380
_exptl_crystal_size_max 0.18
_exptl_crystal_size_mid 0.07
_exptl_crystal_size_min 0.01
_refine_diff_density_max 2.597
_refine_diff_density_min -0.762
_refine_diff_density_rms 0.163
_refine_ls_extinction_method none
_refine_ls_goodness_of_fit_ref 1.048
_refine_ls_hydrogen_treatment constr
_refine_ls_matrix_type full
_refine_ls_number_parameters 835
_refine_ls_number_reflns 10838
_refine_ls_number_restraints 54
_refine_ls_restrained_S_all 1.048
_refine_ls_R_factor_all 0.1218
_refine_ls_R_factor_gt 0.0848
_refine_ls_shift/su_max 0.000
_refine_ls_shift/su_mean 0.000
_refine_ls_structure_factor_coef Fsqd
_refine_ls_weighting_details 'calc w=1/[\s^2^(Fo^2^)+(0.1341P)^2^+4.1024P] where P=(Fo^2^+2Fc^2^)/3'
_refine_ls_weighting_scheme calc
_refine_ls_wR_factor_gt 0.2101
_refine_ls_wR_factor_ref 0.2358
_reflns_number_gt 7486
_reflns_number_total 10838
_reflns_threshold_expression >2sigma(I)
_cod_data_source_file c4cc06888b2.cif
_cod_data_source_block npcl
_cod_database_code 7115861

loop_
_symmetry_equiv_pos_as_xyz
'x, y, z'
'-x, -y, -z'

loop_
_atom_site_label
_atom_site_type_symbol
_atom_site_fract_x
_atom_site_fract_y
_atom_site_fract_z
_atom_site_U_iso_or_equiv
_atom_site_adp_type
_atom_site_occupancy
_atom_site_symmetry_multiplicity
_atom_site_calc_flag
_atom_site_refinement_flags
_atom_site_disorder_assembly
_atom_site_disorder_group
Fe1 Fe 0.24757(7) 0.09046(5) 0.03139(4) 0.0107(2) Uani 1 1 d . . .
Cl4 Cl 0.09364(15) 0.70227(10) 0.23967(7) 0.0245(4) Uani 1 1 d . . .
Cl3 Cl 0.40171(14) 0.72237(10) 0.08679(7) 0.0205(3) Uani 1 1 d . . .
Fe2 Fe 0.75469(9) 0.91816(5) 0.46219(4) 0.0182(2) Uani 1 1 d . . .
Cl1 Cl 0.76763(16) 0.68053(10) 0.39076(7) 0.0262(4) Uani 1 1 d . . .
C14 C 0.7344(7) 0.8930(4) 0.5683(3) 0.0255(15) Uani 1 1 d . . .
H14 H 0.8084 0.8810 0.5966 0.031 Uiso 1 1 calc R . .
C10 C 0.8670(7) 0.9971(4) 0.4103(3) 0.0257(15) Uani 1 1 d . . .
H10 H 0.8664 1.0538 0.4272 0.031 Uiso 1 1 calc R . .
C7 C 0.8145(7) 0.8945(4) 0.3561(3) 0.0279(16) Uani 1 1 d . . .
H7 H 0.7708 0.8659 0.3277 0.033 Uiso 1 1 calc R . .
C15 C 0.6446(7) 0.9766(4) 0.5545(3) 0.0270(15) Uani 1 1 d . . .
H15 H 0.6456 1.0329 0.5715 0.032 Uiso 1 1 calc R . .
C12 C 0.5891(7) 0.8746(4) 0.4998(3) 0.0222(13) Uani 1 1 d U . .
H12 H 0.5441 0.8468 0.4716 0.027 Uiso 1 1 calc R . .
C13 C 0.7007(7) 0.8303(4) 0.5342(3) 0.0259(14) Uani 1 1 d U . .
H13 H 0.7463 0.7665 0.5344 0.031 Uiso 1 1 calc R . .
C11 C 0.5511(6) 0.9659(4) 0.5134(3) 0.0220(14) Uani 1 1 d . . .
C6 C 0.7788(6) 0.9853(4) 0.3667(3) 0.0218(14) Uani 1 1 d . . .
C8 C 0.9227(7) 0.8512(4) 0.3922(3) 0.0279(15) Uani 1 1 d . . .
H8 H 0.9686 0.7874 0.3929 0.034 Uiso 1 1 calc R . .
C9 C 0.9555(7) 0.9139(4) 0.4262(3) 0.0279(15) Uani 1 1 d . . .
H9 H 1.0287 0.9026 0.4549 0.033 Uiso 1 1 calc R . .
C5 C 0.6659(6) 1.0547(5) 0.3411(3) 0.0280(15) Uani 1 1 d . . .
H5A H 0.6319 1.1026 0.3748 0.034 Uiso 1 1 calc R . .
H5B H 0.5899 1.0310 0.3403 0.034 Uiso 1 1 calc R . .
C4 C 0.7058(6) 1.0922(5) 0.2675(3) 0.0274(15) Uani 1 1 d U . .
C3 C 0.8190(7) 1.1331(5) 0.2670(3) 0.0364(17) Uani 1 1 d . . .
H3A H 0.8996 1.0891 0.2790 0.055 Uiso 1 1 calc R . .
H3B H 0.7876 1.1796 0.3012 0.055 Uiso 1 1 calc R . .
H3C H 0.8423 1.1568 0.2206 0.055 Uiso 1 1 calc R . .
C2 C 0.7545(7) 1.0202(5) 0.2134(3) 0.0364(18) Uani 1 1 d . . .
H2A H 0.7747 1.0448 0.1670 0.055 Uiso 1 1 calc R . .
H2B H 0.6830 0.9928 0.2145 0.055 Uiso 1 1 calc R . .
H2C H 0.8370 0.9769 0.2241 0.055 Uiso 1 1 calc R . .
C1 C 0.5774(7) 1.1612(6) 0.2516(4) 0.050(2) Uani 1 1 d . . .
H1A H 0.5466 1.2061 0.2871 0.074 Uiso 1 1 calc R . .
H1B H 0.5054 1.1345 0.2516 0.074 Uiso 1 1 calc R . .
H1C H 0.5980 1.1872 0.2057 0.074 Uiso 1 1 calc R . .
C21 C 0.2140(5) 0.0291(4) 0.1289(3) 0.0136(12) Uani 1 1 d . . .
C22 C 0.1325(5) 0.0127(4) 0.0848(3) 0.0168(13) Uani 1 1 d . . .
H22 H 0.1355 -0.0457 0.0701 0.020 Uiso 1 1 calc R . .
C28 C 0.2883(6) 0.1158(4) -0.0771(3) 0.0201(13) Uani 1 1 d . . .
H28 H 0.2201 0.1320 -0.1089 0.024 Uiso 1 1 calc R . .
C29 C 0.3243(6) 0.1738(4) -0.0390(3) 0.0188(13) Uani 1 1 d . . .
H29 H 0.2858 0.2383 -0.0398 0.023 Uiso 1 1 calc R . .
C26 C 0.4526(5) 0.0363(4) -0.0149(3) 0.0121(11) Uani 1 1 d U . .
C20 C 0.3231(5) -0.0372(4) 0.1594(3) 0.0188(13) Uani 1 1 d . . .
H20A H 0.3971 -0.0122 0.1617 0.023 Uiso 1 1 calc R . .
H20B H 0.3619 -0.0872 0.1278 0.023 Uiso 1 1 calc R . .
C27 C 0.3654(5) 0.0308(4) -0.0615(3) 0.0158(12) Uani 1 1 d . . .
H27 H 0.3617 -0.0236 -0.0808 0.019 Uiso 1 1 calc R . .
C19 C 0.2751(6) -0.0705(4) 0.2334(3) 0.0198(13) Uani 1 1 d . . .
C30 C 0.4260(5) 0.1258(4) -0.0005(3) 0.0125(11) Uani 1 1 d . . .
H30 H 0.4725 0.1501 0.0296 0.015 Uiso 1 1 calc R . .
C23 C 0.0453(6) 0.0929(4) 0.0653(3) 0.0235(14) Uani 1 1 d U . .
H23 H -0.0243 0.1006 0.0349 0.028 Uiso 1 1 calc R . .
C25 C 0.1784(6) 0.1201(4) 0.1367(3) 0.0216(14) Uani 1 1 d . . .
H25 H 0.2187 0.1505 0.1655 0.026 Uiso 1 1 calc R . .
C18 C 0.2290(7) 0.0032(5) 0.2860(3) 0.0279(15) Uani 1 1 d . . .
H18A H 0.1564 0.0509 0.2708 0.042 Uiso 1 1 calc R . .
H18B H 0.3065 0.0236 0.2891 0.042 Uiso 1 1 calc R . .
H18C H 0.1948 -0.0179 0.3318 0.042 Uiso 1 1 calc R . .
C24 C 0.0732(6) 0.1609(4) 0.0966(3) 0.0265(15) Uani 1 1 d . . .
H24 H 0.0256 0.2242 0.0933 0.032 Uiso 1 1 calc R . .
C17 C 0.1599(7) -0.1075(5) 0.2327(3) 0.0320(16) Uani 1 1 d . . .
H17A H 0.1897 -0.1541 0.1987 0.048 Uiso 1 1 calc R . .
H17B H 0.0816 -0.0619 0.2200 0.048 Uiso 1 1 calc R . .
H17C H 0.1335 -0.1305 0.2790 0.048 Uiso 1 1 calc R . .
C16 C 0.3979(8) -0.1409(5) 0.2531(4) 0.048(2) Uani 1 1 d . . .
H16A H 0.3746 -0.1604 0.3010 0.072 Uiso 1 1 calc R . .
H16B H 0.4748 -0.1177 0.2494 0.072 Uiso 1 1 calc R . .
H16C H 0.4232 -0.1898 0.2215 0.072 Uiso 1 1 calc R . .
C32 C 0.7151(5) 0.5990(4) 0.1811(3) 0.0197(13) Uani 1 1 d . . .
C34 C 0.7648(5) 0.5604(4) 0.2992(3) 0.0153(12) Uani 1 1 d . . .
C38 C 0.8060(6) 0.4072(4) 0.3338(3) 0.0216(14) Uani 1 1 d . . .
H38 H 0.8098 0.3503 0.3231 0.026 Uiso 1 1 calc R . .
C36 C 0.7721(5) 0.4715(4) 0.2873(3) 0.0199(14) Uani 1 1 d . . .
H36 H 0.7521 0.4584 0.2448 0.024 Uiso 1 1 calc R . .
C41 C 0.8940(6) 0.3736(4) 0.5159(3) 0.0243(14) Uani 1 1 d . . .
C39 C 0.8367(6) 0.4233(4) 0.3996(3) 0.0199(13) Uani 1 1 d . . .
C33 C 0.7411(5) 0.6220(4) 0.2456(3) 0.0171(13) Uani 1 1 d . . .
C35 C 0.7893(5) 0.5752(4) 0.3667(3) 0.0182(13) Uani 1 1 d . . .
C37 C 0.8248(5) 0.5110(4) 0.4145(3) 0.0175(13) Uani 1 1 d . . .
H37 H 0.8418 0.5242 0.4578 0.021 Uiso 1 1 calc R . .
C31 C 0.7437(5) 0.7090(4) 0.2445(3) 0.0187(13) Uani 1 1 d . . .
C40 C 0.8722(6) 0.3575(4) 0.4485(3) 0.0234(14) Uani 1 1 d . . .
C42 C 0.8894(7) 0.2694(5) 0.4354(3) 0.0284(15) Uani 1 1 d . . .
N3 N 0.9068(6) 0.3855(4) 0.5710(3) 0.0368(15) Uani 1 1 d . . .
N2 N 0.6973(5) 0.5844(4) 0.1283(3) 0.0271(13) Uani 1 1 d . . .
N1 N 0.7455(6) 0.7798(4) 0.2338(3) 0.0300(13) Uani 1 1 d . . .
N4 N 0.9082(7) 0.1958(4) 0.4262(3) 0.0447(16) Uani 1 1 d . . .
Cl2 Cl 0.5383(3) 0.3108(2) 0.43969(15) 0.0275(7) Uani 0.50 1 d P A 1
C44 C 0.4124(6) 0.6304(4) 0.3392(3) 0.0235(14) Uani 1 1 d . . .
C47 C 0.4809(6) 0.4870(5) 0.4326(3) 0.0277(15) Uani 1 1 d . A .
H47 H 0.4675 0.4790 0.3872 0.033 Uiso 1 1 calc R . .
C46 C 0.4606(6) 0.5736(5) 0.4550(3) 0.0279(16) Uani 1 1 d . . .
C48 C 0.5183(6) 0.4162(5) 0.4743(3) 0.0278(15) Uani 1 1 d . . .
H48 H 0.5309 0.3603 0.4577 0.033 Uiso 0.50 1 calc PR A 2
C45 C 0.4220(6) 0.6430(5) 0.4100(3) 0.0293(16) Uani 1 1 d . . .
C43 C 0.3846(7) 0.7312(5) 0.4279(3) 0.0354(17) Uani 1 1 d U . .
N6 N 0.4067(5) 0.6221(4) 0.2822(3) 0.0332(14) Uani 1 1 d . . .
N5 N 0.3481(9) 0.8058(6) 0.4390(4) 0.071(2) Uani 1 1 d U . .
C55 C 0.3948(5) 0.5610(4) 0.1164(3) 0.0123(12) Uani 1 1 d . . .
H55 H 0.4217 0.5693 0.1585 0.015 Uiso 1 1 calc R . .
C56 C 0.3364(5) 0.4703(4) 0.0399(3) 0.0124(11) Uani 1 1 d . . .
H56 H 0.3260 0.4167 0.0296 0.015 Uiso 1 1 calc R . .
C52 C 0.3257(5) 0.6207(4) 0.0051(3) 0.0126(12) Uani 1 1 d . . .
C54 C 0.3106(5) 0.5378(4) -0.0061(3) 0.0139(12) Uani 1 1 d . . .
H54 H 0.2812 0.5298 -0.0475 0.017 Uiso 1 1 calc R . .
C57 C 0.3792(5) 0.4793(4) 0.1039(3) 0.0147(12) Uani 1 1 d . . .
C58 C 0.4052(5) 0.4104(4) 0.1514(3) 0.0149(12) Uani 1 1 d . . .
C60 C 0.3856(5) 0.3299(4) 0.1383(3) 0.0164(12) Uani 1 1 d . . .
C50 C 0.2484(5) 0.6686(4) -0.1060(3) 0.0165(12) Uani 1 1 d . . .
C49 C 0.2991(5) 0.7724(4) -0.0445(3) 0.0177(13) Uani 1 1 d . . .
C59 C 0.4466(5) 0.4161(4) 0.2160(3) 0.0179(13) Uani 1 1 d . . .
C53 C 0.3715(5) 0.6277(4) 0.0688(3) 0.0164(13) Uani 1 1 d . . .
C51 C 0.2963(5) 0.6851(4) -0.0457(3) 0.0158(12) Uani 1 1 d . . .
N7 N 0.2985(5) 0.8439(4) -0.0500(3) 0.0255(12) Uani 1 1 d . . .
N8 N 0.2087(5) 0.6561(4) -0.1539(3) 0.0264(12) Uani 1 1 d . . .
N9 N 0.4804(5) 0.4191(4) 0.2689(3) 0.0280(13) Uani 1 1 d . . .
N10 N 0.3666(5) 0.2663(4) 0.1266(3) 0.0253(12) Uani 1 1 d . . .
C65 C 0.0841(5) 0.6031(4) 0.2193(3) 0.0157(12) Uani 1 1 d . . .
C66 C 0.0378(5) 0.5061(4) 0.1435(3) 0.0136(12) Uani 1 1 d . . .
H66 H 0.0106 0.4958 0.1021 0.016 Uiso 1 1 calc R . .
C67 C 0.1123(5) 0.5380(4) 0.2669(3) 0.0151(12) Uani 1 1 d . . .
H67 H 0.1360 0.5487 0.3092 0.018 Uiso 1 1 calc R . .
C64 C 0.0478(5) 0.5904(4) 0.1539(3) 0.0146(12) Uani 1 1 d . . .
C63 C 0.0236(5) 0.6537(4) 0.1012(3) 0.0166(13) Uani 1 1 d . . .
C61 C 0.0357(5) 0.7401(4) 0.0995(3) 0.0167(13) Uani 1 1 d . . .
C69 C 0.1070(5) 0.4536(4) 0.2545(3) 0.0164(13) Uani 1 1 d . . .
C68 C 0.0659(5) 0.4406(4) 0.1908(3) 0.0152(12) Uani 1 1 d . . .
H68 H 0.0585 0.3857 0.1818 0.018 Uiso 1 1 calc R . .
C71 C 0.1765(6) 0.3972(4) 0.3681(3) 0.0197(13) Uani 1 1 d . . .
C62 C -0.0173(5) 0.6351(4) 0.0391(3) 0.0156(12) Uani 1 1 d . . .
C70 C 0.1385(6) 0.3862(4) 0.3028(3) 0.0172(13) Uani 1 1 d . . .
C72 C 0.1364(6) 0.3009(4) 0.2910(3) 0.0223(14) Uani 1 1 d . . .
N13 N 0.2044(5) 0.4035(4) 0.4211(3) 0.0303(13) Uani 1 1 d . . .
N11 N 0.0453(5) 0.8084(4) 0.0891(3) 0.0241(12) Uani 1 1 d . . .
N12 N -0.0506(5) 0.6237(4) -0.0106(3) 0.0259(12) Uani 1 1 d . . .
N14 N 0.1336(7) 0.2323(4) 0.2817(3) 0.0382(15) Uani 1 1 d . . .

loop_
_atom_site_aniso_label
_atom_site_aniso_U_11
_atom_site_aniso_U_22
_atom_site_aniso_U_33
_atom_site_aniso_U_23
_atom_site_aniso_U_13
_atom_site_aniso_U_12
Fe1 0.0085(4) 0.0132(5) 0.0106(4) -0.0001(3) -0.0007(3) -0.0043(3)
Cl4 0.0319(8) 0.0226(9) 0.0242(7) 0.0005(6) -0.0092(6) -0.0131(7)
Cl3 0.0228(7) 0.0185(8) 0.0249(7) 0.0018(6) -0.0103(6) -0.0099(6)
Fe2 0.0388(5) 0.0134(5) 0.0070(4) 0.0025(3) -0.0053(3) -0.0144(4)
Cl1 0.0357(9) 0.0241(9) 0.0217(7) -0.0033(6) -0.0068(6) -0.0113(7)
C14 0.040(4) 0.027(4) 0.009(2) 0.004(3) -0.006(3) -0.010(3)
C10 0.042(4) 0.026(4) 0.017(3) 0.005(3) -0.009(3) -0.020(3)
C7 0.053(4) 0.027(4) 0.009(3) 0.001(3) -0.003(3) -0.022(3)
C15 0.051(4) 0.022(4) 0.010(3) -0.003(3) -0.007(3) -0.013(3)
C12 0.042(3) 0.019(3) 0.008(2) 0.004(2) 0.001(2) -0.018(3)
C13 0.046(4) 0.022(3) 0.012(2) 0.006(2) 0.000(3) -0.017(3)
C11 0.042(4) 0.022(4) 0.008(2) 0.003(2) -0.001(2) -0.020(3)
C6 0.040(4) 0.025(4) 0.009(2) 0.005(2) -0.009(3) -0.021(3)
C8 0.044(4) 0.015(4) 0.019(3) 0.004(3) 0.000(3) -0.006(3)
C9 0.040(4) 0.029(4) 0.018(3) 0.011(3) -0.009(3) -0.015(3)
C5 0.031(3) 0.040(4) 0.014(3) 0.012(3) -0.002(3) -0.015(3)
C4 0.028(3) 0.042(4) 0.014(3) 0.015(3) -0.008(2) -0.013(3)
C3 0.050(4) 0.042(5) 0.024(3) 0.017(3) -0.012(3) -0.024(4)
C2 0.045(4) 0.056(5) 0.014(3) 0.012(3) -0.010(3) -0.024(4)
C1 0.031(4) 0.073(7) 0.031(4) 0.031(4) -0.006(3) -0.002(4)
C21 0.012(3) 0.019(3) 0.011(2) -0.003(2) 0.002(2) -0.007(2)
C22 0.017(3) 0.028(4) 0.012(2) 0.003(2) -0.005(2) -0.015(3)
C28 0.018(3) 0.024(4) 0.016(3) 0.001(3) -0.001(2) -0.005(3)
C29 0.017(3) 0.017(3) 0.022(3) 0.001(3) 0.000(2) -0.006(3)
C26 0.009(2) 0.019(3) 0.011(2) -0.002(2) 0.004(2) -0.010(2)
C20 0.016(3) 0.029(4) 0.012(3) 0.004(3) -0.001(2) -0.010(3)
C27 0.015(3) 0.023(3) 0.010(2) 0.000(2) -0.002(2) -0.008(2)
C19 0.027(3) 0.024(4) 0.007(2) 0.006(2) 0.000(2) -0.009(3)
C30 0.009(2) 0.011(3) 0.017(2) 0.000(2) 0.000(2) -0.005(2)
C23 0.010(3) 0.038(4) 0.021(3) 0.006(3) 0.003(2) -0.010(3)
C25 0.023(3) 0.024(4) 0.014(3) -0.006(3) 0.009(2) -0.007(3)
C18 0.038(4) 0.041(4) 0.011(3) 0.001(3) -0.006(3) -0.020(3)
C24 0.018(3) 0.026(4) 0.022(3) 0.002(3) 0.008(3) 0.006(3)
C17 0.049(4) 0.036(4) 0.017(3) 0.004(3) 0.002(3) -0.026(4)
C16 0.049(5) 0.047(5) 0.031(4) 0.017(4) -0.003(3) 0.004(4)
C32 0.012(3) 0.029(4) 0.023(3) -0.006(3) -0.005(2) -0.009(3)
C34 0.007(2) 0.023(3) 0.017(3) -0.004(2) -0.003(2) -0.004(2)
C38 0.024(3) 0.018(3) 0.026(3) -0.004(3) 0.001(3) -0.012(3)
C36 0.017(3) 0.031(4) 0.017(3) -0.003(3) -0.001(2) -0.016(3)
C41 0.022(3) 0.033(4) 0.017(3) 0.002(3) -0.003(2) -0.009(3)
C39 0.015(3) 0.031(4) 0.019(3) 0.002(3) -0.001(2) -0.015(3)
C33 0.010(3) 0.027(4) 0.015(3) -0.001(3) -0.005(2) -0.005(2)
C35 0.015(3) 0.018(3) 0.021(3) -0.005(3) 0.003(2) -0.007(2)
C37 0.018(3) 0.024(4) 0.013(2) 0.001(3) -0.001(2) -0.011(3)
C31 0.012(3) 0.028(4) 0.015(3) -0.001(3) -0.003(2) -0.004(3)
C40 0.022(3) 0.029(4) 0.022(3) 0.002(3) -0.004(3) -0.011(3)
C42 0.032(4) 0.033(4) 0.025(3) 0.006(3) -0.005(3) -0.019(3)
N3 0.041(3) 0.039(4) 0.029(3) 0.001(3) -0.010(3) -0.007(3)
N2 0.019(3) 0.032(3) 0.032(3) -0.002(3) -0.010(2) -0.007(2)
N1 0.037(3) 0.028(4) 0.026(3) 0.000(3) -0.012(2) -0.008(3)
N4 0.076(5) 0.031(4) 0.037(3) 0.006(3) -0.020(3) -0.027(4)
Cl2 0.0334(16) 0.0274(18) 0.0270(14) 0.0054(13) -0.0173(13) -0.0108(14)
C44 0.022(3) 0.029(4) 0.022(3) 0.004(3) -0.008(3) -0.009(3)
C47 0.019(3) 0.046(5) 0.025(3) 0.008(3) -0.005(3) -0.019(3)
C46 0.017(3) 0.048(5) 0.022(3) 0.008(3) -0.002(3) -0.018(3)
C48 0.017(3) 0.043(4) 0.026(3) 0.007(3) -0.003(3) -0.015(3)
C45 0.019(3) 0.053(5) 0.024(3) 0.009(3) -0.006(3) -0.022(3)
C43 0.045(4) 0.047(5) 0.024(3) 0.001(3) -0.009(3) -0.026(4)
N6 0.030(3) 0.038(4) 0.029(3) -0.001(3) -0.009(2) -0.003(3)
N5 0.096(5) 0.069(5) 0.055(4) -0.009(4) 0.001(4) -0.044(4)
C55 0.010(2) 0.017(3) 0.012(2) -0.003(2) 0.001(2) -0.008(2)
C56 0.010(2) 0.011(3) 0.016(3) -0.003(2) -0.004(2) -0.002(2)
C52 0.007(2) 0.015(3) 0.014(2) -0.002(2) 0.002(2) -0.003(2)
C54 0.008(2) 0.018(3) 0.016(3) -0.006(2) -0.002(2) -0.003(2)
C57 0.007(2) 0.019(3) 0.017(3) -0.003(2) 0.001(2) -0.004(2)
C58 0.011(3) 0.017(3) 0.017(3) -0.002(2) -0.002(2) -0.003(2)
C60 0.014(3) 0.020(3) 0.015(3) 0.001(2) 0.000(2) -0.007(3)
C50 0.015(3) 0.020(3) 0.014(3) 0.003(2) -0.005(2) -0.004(2)
C49 0.013(3) 0.027(4) 0.015(3) -0.001(3) -0.003(2) -0.008(3)
C59 0.013(3) 0.015(3) 0.024(3) 0.003(3) -0.001(2) -0.005(2)
C53 0.005(2) 0.023(3) 0.022(3) -0.005(3) 0.002(2) -0.006(2)
C51 0.009(3) 0.017(3) 0.018(3) 0.000(2) 0.001(2) -0.001(2)
N7 0.026(3) 0.026(3) 0.030(3) 0.006(3) -0.010(2) -0.014(3)
N8 0.026(3) 0.025(3) 0.026(3) -0.003(2) -0.004(2) -0.005(2)
N9 0.026(3) 0.034(4) 0.026(3) 0.004(2) -0.011(2) -0.010(3)
N10 0.023(3) 0.024(3) 0.030(3) -0.002(2) -0.002(2) -0.009(2)
C65 0.012(3) 0.016(3) 0.020(3) -0.004(3) -0.001(2) -0.007(2)
C66 0.011(3) 0.018(3) 0.015(2) 0.001(2) -0.006(2) -0.005(2)
C67 0.015(3) 0.019(3) 0.014(3) -0.002(2) -0.002(2) -0.009(2)
C64 0.005(2) 0.019(3) 0.020(3) -0.001(2) -0.001(2) -0.005(2)
C63 0.011(3) 0.022(3) 0.018(3) -0.001(3) 0.000(2) -0.008(2)
C61 0.009(3) 0.026(4) 0.013(3) -0.002(3) -0.003(2) -0.002(3)
C69 0.012(3) 0.022(3) 0.016(3) -0.001(3) 0.000(2) -0.007(2)
C68 0.011(3) 0.015(3) 0.020(3) -0.005(2) -0.002(2) -0.003(2)
C71 0.022(3) 0.022(4) 0.015(3) 0.005(2) -0.003(2) -0.007(3)
C62 0.013(3) 0.017(3) 0.017(3) 0.004(2) -0.003(2) -0.005(2)
C70 0.019(3) 0.015(3) 0.014(3) 0.000(2) 0.000(2) -0.003(2)
C72 0.035(4) 0.019(4) 0.010(2) 0.005(3) -0.002(2) -0.006(3)
N13 0.033(3) 0.034(4) 0.024(3) 0.002(2) -0.012(2) -0.007(3)
N11 0.024(3) 0.022(3) 0.028(3) 0.001(2) -0.009(2) -0.006(2)
N12 0.026(3) 0.028(3) 0.027(3) 0.001(2) -0.010(2) -0.009(2)
N14 0.062(4) 0.019(3) 0.029(3) -0.002(3) -0.004(3) -0.008(3)

loop_
_atom_type_symbol
_atom_type_description
_atom_type_scat_dispersion_real
_atom_type_scat_dispersion_imag
_atom_type_scat_source
C C 0.0033 0.0016 'International Tables Vol C Tables 4.2.6.8 and 6.1.1.4'
H H 0.0000 0.0000 'International Tables Vol C Tables 4.2.6.8 and 6.1.1.4'
N N 0.0061 0.0033 'International Tables Vol C Tables 4.2.6.8 and 6.1.1.4'
Cl Cl 0.1484 0.1585 'International Tables Vol C Tables 4.2.6.8 and 6.1.1.4'
Fe Fe 0.3463 0.8444 'International Tables Vol C Tables 4.2.6.8 and 6.1.1.4'

loop_
_geom_angle_atom_site_label_1
_geom_angle_atom_site_label_2
_geom_angle_atom_site_label_3
_geom_angle
_geom_angle_site_symmetry_1
_geom_angle_site_symmetry_3
C24 Fe1 C23 40.2(3) . .
C24 Fe1 C25 40.5(2) . .
C23 Fe1 C25 67.0(2) . .
C24 Fe1 C29 109.8(3) . .
C23 Fe1 C29 128.7(2) . .
C25 Fe1 C29 121.8(2) . .
C24 Fe1 C30 125.9(2) . .
C23 Fe1 C30 163.8(2) . .
C25 Fe1 C30 107.7(2) . .
C29 Fe1 C30 39.7(2) . .
C24 Fe1 C26 162.1(2) . .
C23 Fe1 C26 155.7(2) . .
C25 Fe1 C26 125.0(2) . .
C29 Fe1 C26 66.4(2) . .
C30 Fe1 C26 39.9(2) . .
C24 Fe1 C27 156.6(2) . .
C23 Fe1 C27 122.7(2) . .
C25 Fe1 C27 161.9(2) . .
C29 Fe1 C27 66.1(2) . .
C30 Fe1 C27 67.0(2) . .
C26 Fe1 C27 39.9(2) . .
C24 Fe1 C22 67.2(3) . .
C23 Fe1 C22 39.5(2) . .
C25 Fe1 C22 66.4(2) . .
C29 Fe1 C22 164.9(2) . .
C30 Fe1 C22 154.2(2) . .
C26 Fe1 C22 121.2(2) . .
C27 Fe1 C22 110.3(2) . .
C24 Fe1 C21 67.3(2) . .
C23 Fe1 C21 66.4(2) . .
C25 Fe1 C21 39.5(2) . .
C29 Fe1 C21 154.9(2) . .
C30 Fe1 C21 120.1(2) . .
C26 Fe1 C21 108.2(2) . .
C27 Fe1 C21 126.6(2) . .
C22 Fe1 C21 39.2(2) . .
C24 Fe1 C28 122.9(2) . .
C23 Fe1 C28 111.7(2) . .
C25 Fe1 C28 156.7(2) . .
C29 Fe1 C28 39.4(2) . .
C30 Fe1 C28 66.6(2) . .
C26 Fe1 C28 66.2(2) . .
C27 Fe1 C28 39.1(2) . .
C22 Fe1 C28 128.7(2) . .
C21 Fe1 C28 163.3(2) . .
C12 Fe2 C13 40.6(3) . .
C12 Fe2 C8 124.0(3) . .
C13 Fe2 C8 107.9(3) . .
C12 Fe2 C15 67.9(2) . .
C13 Fe2 C15 68.0(2) . .
C8 Fe2 C15 158.0(3) . .
C12 Fe2 C9 159.0(3) . .
C13 Fe2 C9 122.6(3) . .
C8 Fe2 C9 40.0(3) . .
C15 Fe2 C9 122.6(3) . .
C12 Fe2 C14 67.8(2) . .
C13 Fe2 C14 40.1(2) . .
C8 Fe2 C14 122.3(3) . .
C15 Fe2 C14 40.6(2) . .
C9 Fe2 C14 107.3(3) . .
C12 Fe2 C7 109.3(2) . .
C13 Fe2 C7 123.7(2) . .
C8 Fe2 C7 40.2(3) . .
C15 Fe2 C7 160.0(3) . .
C9 Fe2 C7 67.4(3) . .
C14 Fe2 C7 158.5(3) . .
C12 Fe2 C10 159.3(3) . .
C13 Fe2 C10 158.9(3) . .
C8 Fe2 C10 67.1(3) . .
C15 Fe2 C10 108.4(3) . .
C9 Fe2 C10 40.4(3) . .
C14 Fe2 C10 123.7(2) . .
C7 Fe2 C10 66.7(2) . .
C12 Fe2 C11 40.5(2) . .
C13 Fe2 C11 68.2(3) . .
C8 Fe2 C11 160.3(3) . .
C15 Fe2 C11 40.3(2) . .
C9 Fe2 C11 158.6(3) . .
C14 Fe2 C11 68.0(2) . .
C7 Fe2 C11 124.6(3) . .
C10 Fe2 C11 123.5(3) . .
C12 Fe2 C6 123.9(2) . .
C13 Fe2 C6 159.3(2) . .
C8 Fe2 C6 67.5(3) . .
C15 Fe2 C6 124.0(3) . .
C9 Fe2 C6 67.8(2) . .
C14 Fe2 C6 159.6(2) . .
C7 Fe2 C6 39.8(2) . .
C10 Fe2 C6 39.9(2) . .
C11 Fe2 C6 108.9(2) . .
C13 C14 C15 108.0(6) . .
C13 C14 Fe2 69.6(3) . .
C15 C14 Fe2 69.4(3) . .
C13 C14 H14 126.0 . .
C15 C14 H14 126.0 . .
Fe2 C14 H14 126.0 . .
C6 C10 C9 108.8(6) . .
C6 C10 Fe2 70.9(3) . .
C9 C10 Fe2 69.1(4) . .
C6 C10 H10 125.6 . .
C9 C10 H10 125.6 . .
Fe2 C10 H10 125.6 . .
C8 C7 C6 109.0(6) . .
C8 C7 Fe2 69.4(3) . .
C6 C7 Fe2 71.4(3) . .
C8 C7 H7 125.5 . .
C6 C7 H7 125.5 . .
Fe2 C7 H7 125.5 . .
C14 C15 C11 108.7(5) . .
C14 C15 Fe2 70.0(3) . .
C11 C15 Fe2 71.3(3) . .
C14 C15 H15 125.6 . .
C11 C15 H15 125.6 . .
Fe2 C15 H15 125.6 . .
C13 C12 C11 108.9(5) . .
C13 C12 Fe2 69.8(4) . .
C11 C12 Fe2 71.3(3) . .
C13 C12 H12 125.6 . .
C11 C12 H12 125.6 . .
Fe2 C12 H12 125.6 . .
C14 C13 C12 108.0(6) . .
C14 C13 Fe2 70.2(4) . .
C12 C13 Fe2 69.6(3) . .
C14 C13 H13 126.0 . .
C12 C13 H13 126.0 . .
Fe2 C13 H13 126.0 . .
C11 C11 C15 125.8(7) 2_676 .
C11 C11 C12 127.6(7) 2_676 .
C15 C11 C12 106.4(6) . .
C11 C11 Fe2 124.1(5) 2_676 .
C15 C11 Fe2 68.4(3) . .
C12 C11 Fe2 68.2(3) . .
C7 C6 C10 106.5(6) . .
C7 C6 C5 127.1(6) . .
C10 C6 C5 126.3(6) . .
C7 C6 Fe2 68.8(3) . .
C10 C6 Fe2 69.2(3) . .
C5 C6 Fe2 124.0(4) . .
C9 C8 C7 108.3(6) . .
C9 C8 Fe2 70.2(4) . .
C7 C8 Fe2 70.4(3) . .
C9 C8 H8 125.8 . .
C7 C8 H8 125.8 . .
Fe2 C8 H8 125.8 . .
C8 C9 C10 107.4(6) . .
C8 C9 Fe2 69.8(4) . .
C10 C9 Fe2 70.5(4) . .
C8 C9 H9 126.3 . .
C10 C9 H9 126.3 . .
Fe2 C9 H9 126.3 . .
C6 C5 C4 115.1(5) . .
C6 C5 H5A 108.5 . .
C4 C5 H5A 108.5 . .
C6 C5 H5B 108.5 . .
C4 C5 H5B 108.5 . .
H5A C5 H5B 107.5 . .
C3 C4 C2 109.3(5) . .
C3 C4 C1 109.9(6) . .
C2 C4 C1 110.6(6) . .
C3 C4 C5 110.4(5) . .
C2 C4 C5 109.9(6) . .
C1 C4 C5 106.6(5) . .
C4 C3 H3A 109.5 . .
C4 C3 H3B 109.5 . .
H3A C3 H3B 109.5 . .
C4 C3 H3C 109.5 . .
H3A C3 H3C 109.5 . .
H3B C3 H3C 109.5 . .
C4 C2 H2A 109.5 . .
C4 C2 H2B 109.5 . .
H2A C2 H2B 109.5 . .
C4 C2 H2C 109.5 . .
H2A C2 H2C 109.5 . .
H2B C2 H2C 109.5 . .
C4 C1 H1A 109.5 . .
C4 C1 H1B 109.5 . .
H1A C1 H1B 109.5 . .
C4 C1 H1C 109.5 . .
H1A C1 H1C 109.5 . .
H1B C1 H1C 109.5 . .
C22 C21 C25 108.1(5) . .
C22 C21 C20 126.1(5) . .
C25 C21 C20 125.8(5) . .
C22 C21 Fe1 70.1(3) . .
C25 C21 Fe1 69.4(3) . .
C20 C21 Fe1 124.1(3) . .
C21 C22 C23 108.4(5) . .
C21 C22 Fe1 70.7(3) . .
C23 C22 Fe1 69.5(3) . .
C21 C22 H22 125.8 . .
C23 C22 H22 125.8 . .
Fe1 C22 H22 125.8 . .
C27 C28 C29 107.7(5) . .
C27 C28 Fe1 69.6(3) . .
C29 C28 Fe1 69.2(3) . .
C27 C28 H28 126.1 . .
C29 C28 H28 126.1 . .
Fe1 C28 H28 126.1 . .
C28 C29 C30 109.1(5) . .
C28 C29 Fe1 71.5(3) . .
C30 C29 Fe1 70.2(3) . .
C28 C29 H29 125.4 . .
C30 C29 H29 125.4 . .
Fe1 C29 H29 125.4 . .
C30 C26 C27 107.9(5) . .
C30 C26 C26 126.0(6) . 2_655
C27 C26 C26 126.1(6) . 2_655
C30 C26 Fe1 69.8(3) . .
C27 C26 Fe1 70.1(3) . .
C26 C26 Fe1 123.7(5) 2_655 .
C21 C20 C19 114.8(4) . .
C21 C20 H20A 108.6 . .
C19 C20 H20A 108.6 . .
C21 C20 H20B 108.6 . .
C19 C20 H20B 108.6 . .
H20A C20 H20B 107.5 . .
C28 C27 C26 108.2(5) . .
C28 C27 Fe1 71.2(3) . .
C26 C27 Fe1 70.0(3) . .
C28 C27 H27 125.9 . .
C26 C27 H27 125.9 . .
Fe1 C27 H27 125.9 . .
C17 C19 C16 110.0(6) . .
C17 C19 C18 110.0(5) . .
C16 C19 C18 109.5(5) . .
C17 C19 C20 110.4(5) . .
C16 C19 C20 106.6(5) . .
C18 C19 C20 110.3(5) . .
C29 C30 C26 107.0(5) . .
C29 C30 Fe1 70.0(3) . .
C26 C30 Fe1 70.3(3) . .
C29 C30 H30 126.5 . .
C26 C30 H30 126.5 . .
Fe1 C30 H30 126.5 . .
C22 C23 C24 108.5(5) . .
C22 C23 Fe1 70.9(3) . .
C24 C23 Fe1 69.4(3) . .
C22 C23 H23 125.7 . .
C24 C23 H23 125.7 . .
Fe1 C23 H23 125.7 . .
C21 C25 C24 108.3(5) . .
C21 C25 Fe1 71.1(3) . .
C24 C25 Fe1 69.2(3) . .
C21 C25 H25 125.9 . .
C24 C25 H25 125.9 . .
Fe1 C25 H25 125.9 . .
C19 C18 H18A 109.5 . .
C19 C18 H18B 109.5 . .
H18A C18 H18B 109.5 . .
C19 C18 H18C 109.5 . .
H18A C18 H18C 109.5 . .
H18B C18 H18C 109.5 . .
C23 C24 C25 106.7(6) . .
C23 C24 Fe1 70.3(3) . .
C25 C24 Fe1 70.3(3) . .
C23 C24 H24 126.6 . .
C25 C24 H24 126.6 . .
Fe1 C24 H24 126.6 . .
C19 C17 H17A 109.5 . .
C19 C17 H17B 109.5 . .
H17A C17 H17B 109.5 . .
C19 C17 H17C 109.5 . .
H17A C17 H17C 109.5 . .
H17B C17 H17C 109.5 . .
C19 C16 H16A 109.5 . .
C19 C16 H16B 109.5 . .
H16A C16 H16B 109.5 . .
C19 C16 H16C 109.5 . .
H16A C16 H16C 109.5 . .
H16B C16 H16C 109.5 . .
N2 C32 C33 176.1(7) . .
C33 C34 C35 126.0(5) . .
C33 C34 C36 119.4(5) . .
C35 C34 C36 114.5(5) . .
C36 C38 C39 121.0(6) . .
C36 C38 H38 119.5 . .
C39 C38 H38 119.5 . .
C38 C36 C34 123.1(5) . .
C38 C36 H36 118.5 . .
C34 C36 H36 118.5 . .
N3 C41 C40 177.2(7) . .
C40 C39 C37 120.4(5) . .
C40 C39 C38 122.0(6) . .
C37 C39 C38 117.6(5) . .
C34 C33 C31 127.8(5) . .
C34 C33 C32 120.3(5) . .
C31 C33 C32 111.8(5) . .
C37 C35 C34 123.4(5) . .
C37 C35 Cl1 117.4(4) . .
C34 C35 Cl1 119.2(5) . .
C35 C37 C39 120.2(5) . .
C35 C37 H37 119.9 . .
C39 C37 H37 119.9 . .
N1 C31 C33 170.5(6) . .
C39 C40 C42 122.6(5) . .
C39 C40 C41 122.5(6) . .
C42 C40 C41 114.9(6) . .
N4 C42 C40 177.1(8) . .
N6 C44 C45 178.0(7) . .
C48 C47 C46 122.4(6) . .
C48 C47 H47 118.8 . .
C46 C47 H47 118.8 . .
C45 C46 C47 119.5(6) . .
C45 C46 C48 123.0(7) . 2_666
C47 C46 C48 117.4(6) . 2_666
C47 C48 C46 120.1(7) . 2_666
C47 C48 Cl2 117.7(5) . .
C46 C48 Cl2 122.1(5) 2_666 .
C47 C48 H48 119.9 . .
C46 C48 H48 119.9 2_666 .
Cl2 C48 H48 2.3 . .
C46 C45 C43 125.1(6) . .
C46 C45 C44 121.6(7) . .
C43 C45 C44 113.3(6) . .
N5 C43 C45 175.1(8) . .
C53 C55 C57 121.3(5) . .
C53 C55 H55 119.4 . .
C57 C55 H55 119.4 . .
C54 C56 C57 120.7(5) . .
C54 C56 H56 119.7 . .
C57 C56 H56 119.7 . .
C51 C52 C54 118.2(5) . .
C51 C52 C53 126.7(5) . .
C54 C52 C53 115.2(5) . .
C56 C54 C52 123.2(5) . .
C56 C54 H54 118.4 . .
C52 C54 H54 118.4 . .
C58 C57 C55 121.8(5) . .
C58 C57 C56 120.9(5) . .
C55 C57 C56 117.3(5) . .
C57 C58 C59 123.2(5) . .
C57 C58 C60 120.6(5) . .
C59 C58 C60 116.1(5) . .
N10 C60 C58 177.9(7) . .
N8 C50 C51 179.2(6) . .
N7 C49 C51 173.3(6) . .
N9 C59 C58 178.7(6) . .
C55 C53 C52 122.3(5) . .
C55 C53 Cl3 117.7(4) . .
C52 C53 Cl3 119.9(4) . .
C52 C51 C49 127.9(5) . .
C52 C51 C50 120.0(5) . .
C49 C51 C50 112.0(5) . .
C67 C65 C64 121.8(5) . .
C67 C65 Cl4 117.4(4) . .
C64 C65 Cl4 120.8(4) . .
C68 C66 C64 122.3(5) . .
C68 C66 H66 118.8 . .
C64 C66 H66 118.8 . .
C65 C67 C69 121.3(5) . .
C65 C67 H67 119.4 . .
C69 C67 H67 119.4 . .
C63 C64 C66 119.1(5) . .
C63 C64 C65 124.7(5) . .
C66 C64 C65 116.1(5) . .
C64 C63 C62 120.0(5) . .
C64 C63 C61 127.9(5) . .
C62 C63 C61 112.0(5) . .
N11 C61 C63 171.1(6) . .
C70 C69 C67 121.3(5) . .
C70 C69 C68 121.0(5) . .
C67 C69 C68 117.7(5) . .
C66 C68 C69 120.6(5) . .
C66 C68 H68 119.7 . .
C69 C68 H68 119.7 . .
N13 C71 C70 177.4(7) . .
N12 C62 C63 177.3(6) . .
C69 C70 C72 122.4(5) . .
C69 C70 C71 122.7(5) . .
C72 C70 C71 114.9(5) . .
N14 C72 C70 179.4(7) . .

loop_
_geom_bond_atom_site_label_1
_geom_bond_atom_site_label_2
_geom_bond_distance
_geom_bond_site_symmetry_2
Fe1 C24 2.074(5) .
Fe1 C23 2.087(5) .
Fe1 C25 2.089(5) .
Fe1 C29 2.093(6) .
Fe1 C30 2.096(5) .
Fe1 C26 2.101(5) .
Fe1 C27 2.102(5) .
Fe1 C22 2.105(6) .
Fe1 C21 2.112(5) .
Fe1 C28 2.123(6) .
Cl4 C65 1.724(6) .
Cl3 C53 1.736(6) .
Fe2 C12 2.064(6) .
Fe2 C13 2.066(6) .
Fe2 C8 2.065(6) .
Fe2 C15 2.066(6) .
Fe2 C9 2.070(7) .
Fe2 C14 2.074(6) .
Fe2 C7 2.078(5) .
Fe2 C10 2.089(6) .
Fe2 C11 2.105(6) .
Fe2 C6 2.112(6) .
Cl1 C35 1.743(6) .
C14 C13 1.421(9) .
C14 C15 1.438(9) .
C14 H14 1.0000 .
C10 C6 1.433(8) .
C10 C9 1.437(9) .
C10 H10 1.0000 .
C7 C8 1.423(10) .
C7 C6 1.426(9) .
C7 H7 1.0000 .
C15 C11 1.437(9) .
C15 H15 1.0000 .
C12 C13 1.432(9) .
C12 C11 1.442(8) .
C12 H12 1.0000 .
C13 H13 1.0000 .
C11 C11 1.433(13) 2_676
C6 C5 1.499(9) .
C8 C9 1.414(9) .
C8 H8 1.0000 .
C9 H9 1.0000 .
C5 C4 1.561(8) .
C5 H5A 0.9900 .
C5 H5B 0.9900 .
C4 C3 1.528(9) .
C4 C2 1.533(9) .
C4 C1 1.531(9) .
C3 H3A 0.9800 .
C3 H3B 0.9800 .
C3 H3C 0.9800 .
C2 H2A 0.9800 .
C2 H2B 0.9800 .
C2 H2C 0.9800 .
C1 H1A 0.9800 .
C1 H1B 0.9800 .
C1 H1C 0.9800 .
C21 C22 1.415(7) .
C21 C25 1.421(8) .
C21 C20 1.496(8) .
C22 C23 1.418(9) .
C22 H22 1.0000 .
C28 C27 1.415(8) .
C28 C29 1.420(8) .
C28 H28 1.0000 .
C29 C30 1.423(8) .
C29 H29 1.0000 .
C26 C30 1.432(8) .
C26 C27 1.435(7) .
C26 C26 1.456(11) 2_655
C20 C19 1.558(7) .
C20 H20A 0.9900 .
C20 H20B 0.9900 .
C27 H27 1.0000 .
C19 C17 1.509(9) .
C19 C16 1.528(9) .
C19 C18 1.535(8) .
C30 H30 1.0000 .
C23 C24 1.431(9) .
C23 H23 1.0000 .
C25 C24 1.442(9) .
C25 H25 1.0000 .
C18 H18A 0.9800 .
C18 H18B 0.9800 .
C18 H18C 0.9800 .
C24 H24 1.0000 .
C17 H17A 0.9800 .
C17 H17B 0.9800 .
C17 H17C 0.9800 .
C16 H16A 0.9800 .
C16 H16B 0.9800 .
C16 H16C 0.9800 .
C32 N2 1.138(7) .
C32 C33 1.437(7) .
C34 C33 1.402(8) .
C34 C35 1.443(7) .
C34 C36 1.456(8) .
C38 C36 1.346(9) .
C38 C39 1.445(8) .
C38 H38 0.9500 .
C36 H36 0.9500 .
C41 N3 1.149(7) .
C41 C40 1.437(8) .
C39 C40 1.396(9) .
C39 C37 1.438(8) .
C33 C31 1.423(9) .
C35 C37 1.365(9) .
C37 H37 0.9500 .
C31 N1 1.161(8) .
C40 C42 1.422(9) .
C42 N4 1.173(9) .
Cl2 C48 1.825(8) .
C44 N6 1.149(7) .
C44 C45 1.441(8) .
C47 C48 1.363(10) .
C47 C46 1.446(10) .
C47 H47 0.9500 .
C46 C45 1.389(10) .
C46 C48 1.470(8) 2_666
C48 C46 1.470(8) 2_666
C48 H48 0.9500 .
C45 C43 1.416(11) .
C43 N5 1.175(11) .
C55 C53 1.374(8) .
C55 C57 1.431(8) .
C55 H55 0.9500 .
C56 C54 1.366(8) .
C56 C57 1.440(7) .
C56 H56 0.9500 .
C52 C51 1.398(8) .
C52 C54 1.440(8) .
C52 C53 1.444(7) .
C54 H54 0.9500 .
C57 C58 1.400(8) .
C58 C59 1.431(8) .
C58 C60 1.433(8) .
C60 N10 1.158(8) .
C50 N8 1.150(7) .
C50 C51 1.439(8) .
C49 N7 1.158(8) .
C49 C51 1.431(8) .
C59 N9 1.166(7) .
C65 C67 1.361(8) .
C65 C64 1.449(7) .
C66 C68 1.363(8) .
C66 C64 1.439(8) .
C66 H66 0.9500 .
C67 C69 1.429(8) .
C67 H67 0.9500 .
C64 C63 1.408(8) .
C63 C62 1.442(7) .
C63 C61 1.447(9) .
C61 N11 1.148(8) .
C69 C70 1.399(8) .
C69 C68 1.443(7) .
C68 H68 0.9500 .
C71 N13 1.149(7) .
C71 C70 1.448(8) .
C62 N12 1.140(7) .
C70 C72 1.429(8) .
C72 N14 1.153(8) .
